data_4330087
loop_
_publ_author_name
'Rajnish Kumar'
'Tapas Guchhait'
'Ganesan Mani'

_publ_contact_author_address
;Department of Chemistry
Indian Institute of Technology-Kharagpur
Kharagpur, India 721 302
;
_publ_contact_author_email gmani@chem.iitkgp.ernet.in
_publ_contact_author_fax 91-3222-282252
_publ_contact_author_name 'Mani, Ganesan.'
_publ_contact_author_phone 91-3222-282320
_publ_section_title
;
 Synthesis and X-ray Structures of Novel Macrocycles and Macrobicycles
 Containing N,N-Di(pyrrolylmethyl)-N-methylamine Moiety: Preliminary Anion
 Binding Study
;
_journal_name_full 'Inorganic Chemistry'
_journal_page_first 9029
_journal_page_last 9038
_journal_paper_doi 10.1021/ic3011822
_journal_volume 51
_journal_year 2012
_chemical_formula_sum 'C51 H80.32 N17 O5.16'
_chemical_formula_weight 1014.20
_chemical_name_systematic
;
 ?
;
_space_group_IT_number 15
_symmetry_cell_setting monoclinic
_symmetry_space_group_name_Hall '-C 2yc'
_symmetry_space_group_name_H-M 'C 1 2/c 1'
_atom_sites_solution_hydrogens geom
_atom_sites_solution_primary direct
_atom_sites_solution_secondary difmap
_audit_creation_method SHELXL-97
_cell_angle_alpha 90.00
_cell_angle_beta 117.956(3)
_cell_angle_gamma 90.00
_cell_formula_units_Z 8
_cell_length_a 34.044(3)
_cell_length_b 11.7179(12)
_cell_length_c 34.807(5)
_cell_measurement_reflns_used 70341
_cell_measurement_temperature 293(2)
_cell_measurement_theta_max 25.00
_cell_measurement_theta_min 1.87
_cell_volume 12265(2)
_computing_structure_refinement 'SHELXL-97 (Sheldrick, 2008)'
_computing_structure_solution SIR92
_diffrn_ambient_temperature 293(2)
_diffrn_measured_fraction_theta_full 0.995
_diffrn_measured_fraction_theta_max 0.995
_diffrn_measurement_device_type 'Bruker CCD APEX 2'
_diffrn_measurement_method hemisphere
_diffrn_radiation_monochromator graphite
_diffrn_radiation_source 'fine-focus sealed tube'
_diffrn_radiation_type MoK\a
_diffrn_radiation_wavelength 0.71073
_diffrn_reflns_av_R_equivalents 0.0392
_diffrn_reflns_av_sigmaI/netI 0.0288
_diffrn_reflns_limit_h_max 40
_diffrn_reflns_limit_h_min -39
_diffrn_reflns_limit_k_max 13
_diffrn_reflns_limit_k_min -13
_diffrn_reflns_limit_l_max 41
_diffrn_reflns_limit_l_min -41
_diffrn_reflns_number 70341
_diffrn_reflns_theta_full 25.00
_diffrn_reflns_theta_max 25.00
_diffrn_reflns_theta_min 1.87
_exptl_absorpt_coefficient_mu 0.074
_exptl_absorpt_correction_T_max 0.9890
_exptl_absorpt_correction_T_min 0.9831
_exptl_absorpt_correction_type multi-scan
_exptl_absorpt_process_details SADABS
_exptl_crystal_colour Colorless
_exptl_crystal_density_diffrn 1.098
_exptl_crystal_description Prism
_exptl_crystal_F_000 4373
_exptl_crystal_size_max 0.23
_exptl_crystal_size_mid 0.15
_exptl_crystal_size_min 0.15
_platon_squeeze_details
;
The SQUEEZE/PLATON procedure yielded total void volume and electron 
count of 2172 A^3^ and 312 e, respectively. For Z = 8 this gives
39 electrons per formula. This number equals 2.16 molecules of solvent water. 
The fraction of solvent has been treated as a diffuse contribution 
to the overall scattering without specific atom positions.
;
_refine_diff_density_max 0.927
_refine_diff_density_min -0.312
_refine_diff_density_rms 0.054
_refine_ls_extinction_method none
_refine_ls_goodness_of_fit_ref 1.082
_refine_ls_hydrogen_treatment mixed
_refine_ls_matrix_type full
_refine_ls_number_parameters 676
_refine_ls_number_reflns 10736
_refine_ls_number_restraints 30
_refine_ls_restrained_S_all 1.081
_refine_ls_R_factor_all 0.1068
_refine_ls_R_factor_gt 0.0769
_refine_ls_shift/su_max 0.002
_refine_ls_shift/su_mean 0.000
_refine_ls_structure_factor_coef Fsqd
_refine_ls_weighting_details 'calc w=1/[\s^2^(Fo^2^)+(0.1818P)^2^+0.4668P] where P=(Fo^2^+2Fc^2^)/3'
_refine_ls_weighting_scheme calc
_refine_ls_wR_factor_gt 0.2508
_refine_ls_wR_factor_ref 0.2746
_reflns_number_gt 6887
_reflns_number_total 10736
_reflns_threshold_expression >2\s(I)
_cod_data_source_file ic3011822_si_002_5.cif
_cod_data_source_block bicycle-7
_cod_depositor_comments
;
The following automatic conversions were performed:

'_exptl_absorpt_correction_type' value 'Multi scan' changed to
'multi-scan' according to the built-in table from CIF Core dictionary
named 'cif_core.dic' version 2.4.1 from 2010-06-29.

Automatic conversion script
Id: cif_fix_values 1891 2012-01-12 08:04:46Z andrius 
;
_cod_database_code 4330087

loop_
_symmetry_equiv_pos_as_xyz
'x, y, z'
'-x, y, -z+1/2'
'x+1/2, y+1/2, z'
'-x+1/2, y+1/2, -z+1/2'
'-x, -y, -z'
'x, -y, z-1/2'
'-x+1/2, -y+1/2, -z'
'x+1/2, -y+1/2, z-1/2'

loop_
_atom_site_label
_atom_site_type_symbol
_atom_site_fract_x
_atom_site_fract_y
_atom_site_fract_z
_atom_site_U_iso_or_equiv
_atom_site_adp_type
_atom_site_occupancy
_atom_site_symmetry_multiplicity
_atom_site_calc_flag
_atom_site_refinement_flags
C1 C 0.67802(9) 0.0698(2) 0.03030(8) 0.0572(7) Uani 1 1 d .
H1A H 0.6507 0.0901 0.0046 0.069 Uiso 1 1 calc R
H1B H 0.6768 -0.0112 0.0354 0.069 Uiso 1 1 calc R
C2 C 0.71646(10) 0.0918(3) 0.02154(9) 0.0656(8) Uani 1 1 d .
H2A H 0.7186 0.1728 0.0172 0.079 Uiso 1 1 calc R
H2B H 0.7439 0.0677 0.0463 0.079 Uiso 1 1 calc R
C3 C 0.70993(11) 0.0848(3) -0.04809(10) 0.0697(8) Uani 1 1 d .
H3 H 0.7149 0.1630 -0.0443 0.084 Uiso 1 1 calc R
C4 C 0.70257(12) 0.0365(3) -0.08903(11) 0.0733(9) Uani 1 1 d .
C5 C 0.6995(2) 0.0920(3) -0.12507(15) 0.1245(18) Uani 1 1 d .
H5 H 0.7030 0.1700 -0.1274 0.149 Uiso 1 1 calc R
C6 C 0.69010(19) 0.0113(4) -0.15744(14) 0.1152(16) Uani 1 1 d .
H6 H 0.6856 0.0258 -0.1855 0.138 Uiso 1 1 calc R
C7 C 0.68876(12) -0.0913(3) -0.14105(11) 0.0752(9) Uani 1 1 d .
C8 C 0.68310(15) -0.2076(3) -0.16037(12) 0.0918(11) Uani 1 1 d .
H8A H 0.6629 -0.2032 -0.1913 0.110 Uiso 1 1 calc R
H8B H 0.7116 -0.2343 -0.1568 0.110 Uiso 1 1 calc R
C9 C 0.61681(13) -0.2720(4) -0.16294(15) 0.1106(14) Uani 1 1 d .
H9A H 0.6039 -0.3246 -0.1509 0.166 Uiso 1 1 calc R
H9B H 0.6049 -0.2861 -0.1935 0.166 Uiso 1 1 calc R
H9C H 0.6100 -0.1953 -0.1585 0.166 Uiso 1 1 calc R
C10 C 0.67501(17) -0.4052(3) -0.14440(14) 0.1036(13) Uani 1 1 d .
H10A H 0.7059 -0.4142 -0.1377 0.124 Uiso 1 1 calc R
H10B H 0.6566 -0.4307 -0.1740 0.124 Uiso 1 1 calc R
C11 C 0.66587(12) -0.4771(3) -0.11414(12) 0.0822(10) Uani 1 1 d .
C12 C 0.65401(13) -0.5899(3) -0.11571(13) 0.0915(11) Uani 1 1 d .
H12 H 0.6472 -0.6397 -0.1388 0.110 Uiso 1 1 calc R
C13 C 0.65394(13) -0.6160(3) -0.07712(15) 0.0920(11) Uani 1 1 d .
H13 H 0.6475 -0.6871 -0.0696 0.110 Uiso 1 1 calc R
C14 C 0.66488(10) -0.5200(3) -0.05170(11) 0.0706(8) Uani 1 1 d .
C15 C 0.66718(10) -0.5047(3) -0.00994(11) 0.0730(8) Uani 1 1 d .
H15 H 0.6618 -0.5682 0.0030 0.088 Uiso 1 1 calc R
C16 C 0.67618(13) -0.4127(3) 0.05281(11) 0.0831(10) Uani 1 1 d .
H16A H 0.7066 -0.4106 0.0760 0.100 Uiso 1 1 calc R
H16B H 0.6625 -0.4826 0.0558 0.100 Uiso 1 1 calc R
C17 C 0.65106(10) -0.3113(3) 0.05667(9) 0.0679(8) Uani 1 1 d .
H17A H 0.6659 -0.2420 0.0553 0.081 Uiso 1 1 calc R
H17B H 0.6214 -0.3110 0.0322 0.081 Uiso 1 1 calc R
C18 C 0.61365(9) -0.2331(3) 0.09545(10) 0.0658(8) Uani 1 1 d .
H18A H 0.6156 -0.1619 0.0822 0.079 Uiso 1 1 calc R
H18B H 0.6191 -0.2167 0.1249 0.079 Uiso 1 1 calc R
C19 C 0.56786(9) -0.2816(3) 0.07002(11) 0.0738(9) Uani 1 1 d .
H19A H 0.5609 -0.2888 0.0397 0.089 Uiso 1 1 calc R
H19B H 0.5669 -0.3571 0.0809 0.089 Uiso 1 1 calc R
C20 C 0.51112(10) -0.2559(3) 0.08855(10) 0.0729(9) Uani 1 1 d .
H20 H 0.5163 -0.3327 0.0961 0.087 Uiso 1 1 calc R
C21 C 0.47721(10) -0.1996(3) 0.09500(11) 0.0725(8) Uani 1 1 d .
C22 C 0.45113(14) -0.2425(3) 0.11155(16) 0.1021(13) Uani 1 1 d .
H22 H 0.4518 -0.3172 0.1209 0.123 Uiso 1 1 calc R
C23 C 0.42326(14) -0.1562(3) 0.11212(16) 0.1017(13) Uani 1 1 d .
H23 H 0.4022 -0.1626 0.1219 0.122 Uiso 1 1 calc R
C24 C 0.43263(10) -0.0614(3) 0.09578(12) 0.0771(9) Uani 1 1 d .
C25 C 0.41159(11) 0.0546(3) 0.08638(14) 0.0868(10) Uani 1 1 d .
H25A H 0.3862 0.0551 0.0575 0.104 Uiso 1 1 calc R
H25B H 0.4010 0.0720 0.1072 0.104 Uiso 1 1 calc R
C26 C 0.47572(12) 0.1594(4) 0.13511(12) 0.0964(12) Uani 1 1 d .
H26A H 0.4886 0.0877 0.1484 0.145 Uiso 1 1 calc R
H26B H 0.4611 0.1928 0.1501 0.145 Uiso 1 1 calc R
H26C H 0.4987 0.2098 0.1367 0.145 Uiso 1 1 calc R
C27 C 0.42370(11) 0.2470(3) 0.06812(13) 0.0849(10) Uani 1 1 d .
H27A H 0.4145 0.2898 0.0864 0.102 Uiso 1 1 calc R
H27B H 0.3975 0.2321 0.0407 0.102 Uiso 1 1 calc R
C28 C 0.45570(10) 0.3158(3) 0.06020(10) 0.0684(8) Uani 1 1 d .
C29 C 0.45919(11) 0.4299(3) 0.05532(11) 0.0752(9) Uani 1 1 d .
H29 H 0.4415 0.4864 0.0581 0.090 Uiso 1 1 calc R
C30 C 0.49410(10) 0.4475(3) 0.04546(10) 0.0683(8) Uani 1 1 d .
H30 H 0.5034 0.5177 0.0402 0.082 Uiso 1 1 calc R
C31 C 0.51200(9) 0.3444(2) 0.04487(8) 0.0582(7) Uani 1 1 d .
C32 C 0.54943(9) 0.3191(3) 0.03801(8) 0.0591(7) Uani 1 1 d .
H32 H 0.5640 0.3798 0.0330 0.071 Uiso 1 1 calc R
C33 C 0.60348(9) 0.2080(3) 0.03219(10) 0.0698(8) Uani 1 1 d .
H33A H 0.6160 0.2830 0.0332 0.084 Uiso 1 1 calc R
H33B H 0.5953 0.1749 0.0039 0.084 Uiso 1 1 calc R
C34 C 0.63739(9) 0.1339(3) 0.06716(9) 0.0598(7) Uani 1 1 d .
H34A H 0.6414 0.1603 0.0952 0.072 Uiso 1 1 calc R
H34B H 0.6261 0.0564 0.0631 0.072 Uiso 1 1 calc R
C35 C 0.71540(9) 0.0853(3) 0.10835(8) 0.0617(7) Uani 1 1 d .
H35A H 0.7424 0.0772 0.1058 0.074 Uiso 1 1 calc R
H35B H 0.7064 0.0097 0.1125 0.074 Uiso 1 1 calc R
C36 C 0.72522(10) 0.1566(3) 0.14760(8) 0.0642(8) Uani 1 1 d .
H36A H 0.7291 0.2357 0.1419 0.077 Uiso 1 1 calc R
H36B H 0.7006 0.1524 0.1542 0.077 Uiso 1 1 calc R
C37 C 0.79717(11) 0.1855(3) 0.20359(9) 0.0686(8) Uani 1 1 d .
H37 H 0.7923 0.2592 0.1924 0.082 Uiso 1 1 calc R
C38 C 0.83932(10) 0.1633(3) 0.24067(9) 0.0694(8) Uani 1 1 d .
C39 C 0.87465(13) 0.2355(4) 0.26167(12) 0.0969(12) Uani 1 1 d .
H39 H 0.8763 0.3106 0.2539 0.116 Uiso 1 1 calc R
C40 C 0.90756(12) 0.1774(4) 0.29649(12) 0.0985(12) Uani 1 1 d .
H40 H 0.9351 0.2068 0.3161 0.118 Uiso 1 1 calc R
C41 C 0.89273(11) 0.0704(4) 0.29713(11) 0.0878(11) Uani 1 1 d .
C42 C 0.91172(14) -0.0232(4) 0.32877(14) 0.1214(16) Uani 1 1 d .
H42A H 0.9435 -0.0264 0.3388 0.146 Uiso 1 1 calc R
H42B H 0.9073 -0.0065 0.3537 0.146 Uiso 1 1 calc R
C43 C 0.91609(17) -0.1640(5) 0.28520(16) 0.1324(18) Uani 1 1 d .
H43A H 0.9131 -0.1026 0.2657 0.199 Uiso 1 1 calc R
H43B H 0.9027 -0.2317 0.2687 0.199 Uiso 1 1 calc R
H43C H 0.9471 -0.1778 0.3042 0.199 Uiso 1 1 calc R
C44 C 0.89832(14) -0.2218(4) 0.34041(14) 0.1200(16) Uani 1 1 d .
H44A H 0.8911 -0.1952 0.3627 0.144 Uiso 1 1 calc R
H44B H 0.9292 -0.2461 0.3546 0.144 Uiso 1 1 calc R
C45 C 0.86901(11) -0.3223(4) 0.31703(11) 0.0911(11) Uani 1 1 d .
C46 C 0.87285(13) -0.4358(4) 0.32485(12) 0.0968(12) Uani 1 1 d .
H46 H 0.8974 -0.4730 0.3465 0.116 Uiso 1 1 calc R
C47 C 0.83277(13) -0.4878(3) 0.29407(12) 0.0903(11) Uani 1 1 d .
H47 H 0.8258 -0.5651 0.2919 0.108 Uiso 1 1 calc R
C48 C 0.80603(11) -0.4011(3) 0.26793(9) 0.0739(9) Uani 1 1 d .
C49 C 0.76170(11) -0.4068(3) 0.23184(9) 0.0702(8) Uani 1 1 d .
H49 H 0.7484 -0.4782 0.2238 0.084 Uiso 1 1 calc R
C50 C 0.69554(10) -0.3410(3) 0.17519(10) 0.0760(9) Uani 1 1 d .
H50A H 0.6736 -0.3094 0.1826 0.091 Uiso 1 1 calc R
H50B H 0.6903 -0.4224 0.1707 0.091 Uiso 1 1 calc R
C51 C 0.69102(9) -0.2868(3) 0.13478(9) 0.0688(8) Uani 1 1 d .
H51A H 0.6944 -0.2049 0.1390 0.083 Uiso 1 1 calc R
H51B H 0.7146 -0.3141 0.1290 0.083 Uiso 1 1 calc R
N1 N 0.68042(7) 0.13316(19) 0.06763(6) 0.0531(5) Uani 1 1 d .
N2 N 0.64777(7) -0.3117(2) 0.09703(7) 0.0613(6) Uani 1 1 d .
N3 N 0.71013(7) 0.0290(2) -0.01719(8) 0.0608(6) Uani 1 1 d .
N4 N 0.69607(9) -0.0747(2) -0.09961(8) 0.0644(6) Uani 1 1 d D
H1 H 0.6960(11) -0.124(2) -0.0837(10) 0.077 Uiso 1 1 d D
N5 N 0.66625(9) -0.2878(2) -0.14098(9) 0.0764(7) Uani 1 1 d .
N6 N 0.67282(10) -0.4359(2) -0.07452(9) 0.0746(7) Uani 1 1 d D
H2 H 0.6806(12) -0.374(2) -0.0639(11) 0.090 Uiso 1 1 d D
N7 N 0.67591(9) -0.4116(2) 0.01077(8) 0.0720(7) Uani 1 1 d .
N8 N 0.73978(8) -0.3209(2) 0.21036(7) 0.0688(7) Uani 1 1 d .
N9 N 0.82854(9) -0.3021(3) 0.28220(8) 0.0769(8) Uani 1 1 d D
H4 H 0.8203(12) -0.239(2) 0.2726(12) 0.092 Uiso 1 1 d D
N10 N 0.89308(9) -0.1321(3) 0.31199(8) 0.0801(8) Uani 1 1 d .
N11 N 0.85095(8) 0.0625(3) 0.26276(8) 0.0712(7) Uani 1 1 d D
H7 H 0.8366(11) 0.005(2) 0.2554(12) 0.085 Uiso 1 1 d D
N12 N 0.76588(8) 0.1142(2) 0.18460(7) 0.0616(6) Uani 1 1 d .
N13 N 0.56402(7) 0.2185(2) 0.03825(7) 0.0625(6) Uani 1 1 d .
N14 N 0.48793(8) 0.2640(2) 0.05346(8) 0.0646(6) Uani 1 1 d D
H8 H 0.4917(11) 0.1942(17) 0.0559(11) 0.077 Uiso 1 1 d D
N15 N 0.44294(7) 0.1405(2) 0.08886(8) 0.0651(6) Uani 1 1 d .
N16 N 0.46469(9) -0.0887(2) 0.08510(10) 0.0739(7) Uani 1 1 d D
H9 H 0.4761(12) -0.042(3) 0.0771(12) 0.089 Uiso 1 1 d D
N17 N 0.53476(8) -0.2092(2) 0.07325(8) 0.0708(7) Uani 1 1 d .
O1 O 0.78058(8) -0.1052(2) 0.22537(8) 0.0891(8) Uani 1 1 d D
H1W H 0.7635(12) -0.158(3) 0.2180(14) 0.107 Uiso 1 1 d D
H2W H 0.7722(14) -0.058(3) 0.2067(11) 0.107 Uiso 1 1 d D
O2 O 0.69675(12) -0.2138(2) -0.02825(9) 0.1025(9) Uani 1 1 d D
H3W H 0.7047(15) -0.150(2) -0.0188(15) 0.123 Uiso 1 1 d D
H4W H 0.6964(16) -0.261(3) -0.0119(13) 0.123 Uiso 1 1 d D
O3 O 0.52396(14) 0.0320(2) 0.05959(16) 0.1369(15) Uani 1 1 d D
H5W H 0.517(2) 0.070(5) 0.0382(14) 0.164 Uiso 1 1 d D
H6W H 0.529(2) -0.034(2) 0.058(2) 0.164 Uiso 1 1 d D

loop_
_atom_site_aniso_label
_atom_site_aniso_U_11
_atom_site_aniso_U_22
_atom_site_aniso_U_33
_atom_site_aniso_U_23
_atom_site_aniso_U_13
_atom_site_aniso_U_12
C1 0.0521(15) 0.0662(17) 0.0546(14) -0.0077(13) 0.0261(12) -0.0004(13)
C2 0.0612(17) 0.077(2) 0.0646(17) -0.0163(14) 0.0344(14) -0.0113(14)
C3 0.088(2) 0.0620(18) 0.082(2) -0.0113(15) 0.0581(18) -0.0078(15)
C4 0.097(2) 0.068(2) 0.080(2) -0.0076(16) 0.0625(19) -0.0046(17)
C5 0.242(6) 0.069(2) 0.123(3) -0.001(2) 0.137(4) -0.009(3)
C6 0.204(5) 0.094(3) 0.092(3) -0.004(2) 0.106(3) -0.007(3)
C7 0.095(2) 0.078(2) 0.0727(19) -0.0047(17) 0.0558(18) 0.0007(18)
C8 0.120(3) 0.090(3) 0.081(2) -0.0185(19) 0.060(2) -0.011(2)
C9 0.080(3) 0.130(4) 0.124(3) -0.005(3) 0.050(2) 0.009(2)
C10 0.146(4) 0.090(3) 0.096(3) -0.012(2) 0.074(3) 0.012(2)
C11 0.091(2) 0.080(2) 0.080(2) -0.0083(18) 0.0437(19) 0.0064(19)
C12 0.101(3) 0.078(2) 0.092(3) -0.025(2) 0.042(2) -0.008(2)
C13 0.092(3) 0.070(2) 0.121(3) -0.018(2) 0.055(2) -0.0150(18)
C14 0.0630(18) 0.068(2) 0.085(2) -0.0031(17) 0.0383(16) 0.0009(14)
C15 0.0652(18) 0.074(2) 0.087(2) 0.0085(18) 0.0417(17) 0.0051(15)
C16 0.092(2) 0.089(2) 0.074(2) 0.0068(17) 0.0425(19) 0.0115(19)
C17 0.0596(16) 0.086(2) 0.0555(15) 0.0079(15) 0.0245(13) 0.0022(15)
C18 0.0604(17) 0.0722(19) 0.0631(17) -0.0062(14) 0.0273(14) -0.0066(14)
C19 0.0569(17) 0.078(2) 0.078(2) -0.0101(16) 0.0251(15) 0.0009(15)
C20 0.0575(17) 0.0652(19) 0.078(2) -0.0018(15) 0.0167(16) 0.0002(15)
C21 0.0634(18) 0.064(2) 0.089(2) 0.0034(16) 0.0347(16) -0.0047(15)
C22 0.098(3) 0.069(2) 0.150(4) 0.006(2) 0.067(3) -0.013(2)
C23 0.098(3) 0.082(3) 0.156(4) -0.007(2) 0.085(3) -0.018(2)
C24 0.0589(18) 0.074(2) 0.107(2) -0.0040(18) 0.0463(18) -0.0064(15)
C25 0.066(2) 0.084(2) 0.118(3) -0.009(2) 0.050(2) -0.0106(17)
C26 0.077(2) 0.120(3) 0.081(2) -0.012(2) 0.0276(19) -0.020(2)
C27 0.069(2) 0.087(2) 0.111(3) 0.009(2) 0.052(2) 0.0102(18)
C28 0.0552(16) 0.074(2) 0.082(2) 0.0049(16) 0.0363(15) 0.0109(14)
C29 0.0643(19) 0.070(2) 0.093(2) -0.0033(17) 0.0381(17) 0.0142(15)
C30 0.0598(17) 0.0620(18) 0.0776(19) 0.0004(15) 0.0276(15) 0.0011(14)
C31 0.0477(14) 0.0658(18) 0.0542(15) 0.0059(13) 0.0181(12) 0.0037(13)
C32 0.0475(14) 0.0702(19) 0.0534(14) 0.0122(13) 0.0184(12) 0.0022(13)
C33 0.0571(17) 0.090(2) 0.0667(17) 0.0182(16) 0.0328(14) 0.0150(15)
C34 0.0544(15) 0.0722(18) 0.0557(15) 0.0043(13) 0.0283(13) 0.0056(13)
C35 0.0560(15) 0.0713(18) 0.0548(15) 0.0027(13) 0.0233(13) 0.0139(13)
C36 0.0629(17) 0.078(2) 0.0477(14) 0.0037(13) 0.0223(13) 0.0123(14)
C37 0.075(2) 0.082(2) 0.0508(15) 0.0090(15) 0.0305(15) 0.0042(17)
C38 0.0641(18) 0.091(2) 0.0496(15) -0.0001(15) 0.0240(14) -0.0063(16)
C39 0.087(2) 0.111(3) 0.082(2) 0.004(2) 0.031(2) -0.026(2)
C40 0.069(2) 0.130(3) 0.075(2) 0.003(2) 0.0156(18) -0.022(2)
C41 0.0631(19) 0.124(3) 0.0591(18) 0.0036(19) 0.0140(15) -0.012(2)
C42 0.078(2) 0.144(4) 0.088(3) 0.019(3) -0.007(2) -0.008(3)
C43 0.127(4) 0.176(5) 0.109(3) 0.017(3) 0.068(3) 0.037(4)
C44 0.081(3) 0.154(4) 0.083(3) 0.036(3) 0.004(2) -0.007(3)
C45 0.0577(19) 0.129(3) 0.0660(19) 0.025(2) 0.0118(16) 0.010(2)
C46 0.080(2) 0.120(3) 0.082(2) 0.034(2) 0.031(2) 0.038(2)
C47 0.100(3) 0.092(3) 0.082(2) 0.019(2) 0.045(2) 0.025(2)
C48 0.076(2) 0.095(2) 0.0538(16) 0.0117(16) 0.0328(15) 0.0127(19)
C49 0.076(2) 0.085(2) 0.0537(16) 0.0029(15) 0.0341(15) -0.0102(17)
C50 0.0669(19) 0.093(2) 0.0594(17) 0.0067(16) 0.0224(15) -0.0141(17)
C51 0.0499(15) 0.095(2) 0.0573(16) 0.0038(15) 0.0214(13) -0.0140(15)
N1 0.0452(11) 0.0657(14) 0.0481(11) -0.0010(10) 0.0217(9) 0.0070(10)
N2 0.0477(12) 0.0789(16) 0.0517(12) 0.0014(11) 0.0187(10) -0.0030(11)
N3 0.0599(14) 0.0693(15) 0.0638(14) -0.0096(12) 0.0378(12) -0.0027(11)
N4 0.0764(16) 0.0659(17) 0.0619(15) -0.0033(12) 0.0417(13) -0.0013(13)
N5 0.0898(19) 0.0775(18) 0.0912(18) -0.0172(14) 0.0667(16) -0.0051(14)
N6 0.0903(19) 0.0592(15) 0.0820(18) -0.0089(14) 0.0467(15) 0.0012(14)
N7 0.0729(16) 0.0786(18) 0.0710(16) 0.0062(14) 0.0392(13) 0.0080(13)
N8 0.0653(15) 0.0848(18) 0.0505(13) 0.0094(12) 0.0224(11) -0.0059(13)
N9 0.0640(16) 0.091(2) 0.0604(15) 0.0214(14) 0.0166(13) 0.0084(15)
N10 0.0623(15) 0.105(2) 0.0546(14) 0.0043(15) 0.0120(12) 0.0140(15)
N11 0.0574(15) 0.093(2) 0.0506(13) 0.0005(14) 0.0146(11) -0.0075(13)
N12 0.0618(14) 0.0746(16) 0.0472(12) 0.0038(11) 0.0246(11) 0.0077(12)
N13 0.0492(12) 0.0802(17) 0.0603(13) 0.0095(12) 0.0274(11) 0.0070(12)
N14 0.0555(13) 0.0657(15) 0.0765(15) 0.0140(13) 0.0342(12) 0.0105(12)
N15 0.0413(12) 0.0721(16) 0.0770(15) -0.0033(13) 0.0237(11) -0.0035(11)
N16 0.0651(16) 0.0681(18) 0.0969(19) 0.0041(14) 0.0449(15) -0.0038(13)
N17 0.0546(14) 0.0730(16) 0.0748(16) 0.0023(13) 0.0221(12) 0.0033(12)
O1 0.0751(15) 0.0685(15) 0.0789(15) 0.0030(12) -0.0013(12) 0.0032(11)
O2 0.158(3) 0.0759(17) 0.0838(17) -0.0047(13) 0.0653(18) -0.0138(18)
O3 0.158(3) 0.0740(18) 0.257(5) 0.032(2) 0.161(3) 0.0238(19)

loop_
_atom_type_symbol
_atom_type_description
_atom_type_scat_dispersion_real
_atom_type_scat_dispersion_imag
_atom_type_scat_source
C C 0.0033 0.0016 'International Tables Vol C Tables 4.2.6.8 and 6.1.1.4'
H H 0.0000 0.0000 'International Tables Vol C Tables 4.2.6.8 and 6.1.1.4'
N N 0.0061 0.0033 'International Tables Vol C Tables 4.2.6.8 and 6.1.1.4'
O O 0.0106 0.0060 'International Tables Vol C Tables 4.2.6.8 and 6.1.1.4'

loop_
_geom_angle_atom_site_label_1
_geom_angle_atom_site_label_2
_geom_angle_atom_site_label_3
_geom_angle
N1 C1 C2 113.7(2)
N1 C1 H1A 108.8
C2 C1 H1A 108.8
N1 C1 H1B 108.8
C2 C1 H1B 108.8
H1A C1 H1B 107.7
N3 C2 C1 109.6(2)
N3 C2 H2A 109.7
C1 C2 H2A 109.7
N3 C2 H2B 109.7
C1 C2 H2B 109.7
H2A C2 H2B 108.2
N3 C3 C4 124.8(3)
N3 C3 H3 117.6
C4 C3 H3 117.6
N4 C4 C5 106.1(3)
N4 C4 C3 125.6(3)
C5 C4 C3 128.4(3)
C4 C5 C6 108.0(3)
C4 C5 H5 126.0
C6 C5 H5 126.0
C7 C6 C5 107.8(3)
C7 C6 H6 126.1
C5 C6 H6 126.1
C6 C7 N4 107.4(3)
C6 C7 C8 130.6(3)
N4 C7 C8 122.0(3)
N5 C8 C7 112.6(3)
N5 C8 H8A 109.1
C7 C8 H8A 109.1
N5 C8 H8B 109.1
C7 C8 H8B 109.1
H8A C8 H8B 107.8
N5 C9 H9A 109.5
N5 C9 H9B 109.5
H9A C9 H9B 109.5
N5 C9 H9C 109.5
H9A C9 H9C 109.5
H9B C9 H9C 109.5
N5 C10 C11 111.5(3)
N5 C10 H10A 109.3
C11 C10 H10A 109.3
N5 C10 H10B 109.3
C11 C10 H10B 109.3
H10A C10 H10B 108.0
C12 C11 N6 106.7(3)
C12 C11 C10 132.1(3)
N6 C11 C10 121.0(3)
C11 C12 C13 108.0(3)
C11 C12 H12 126.0
C13 C12 H12 126.0
C14 C13 C12 108.8(3)
C14 C13 H13 125.6
C12 C13 H13 125.6
C13 C14 N6 106.5(3)
C13 C14 C15 128.9(3)
N6 C14 C15 124.6(3)
N7 C15 C14 125.1(3)
N7 C15 H15 117.5
C14 C15 H15 117.5
N7 C16 C17 110.2(3)
N7 C16 H16A 109.6
C17 C16 H16A 109.6
N7 C16 H16B 109.6
C17 C16 H16B 109.6
H16A C16 H16B 108.1
N2 C17 C16 112.7(3)
N2 C17 H17A 109.0
C16 C17 H17A 109.0
N2 C17 H17B 109.0
C16 C17 H17B 109.0
H17A C17 H17B 107.8
N2 C18 C19 111.8(2)
N2 C18 H18A 109.3
C19 C18 H18A 109.3
N2 C18 H18B 109.3
C19 C18 H18B 109.3
H18A C18 H18B 107.9
N17 C19 C18 111.2(3)
N17 C19 H19A 109.4
C18 C19 H19A 109.4
N17 C19 H19B 109.4
C18 C19 H19B 109.4
H19A C19 H19B 108.0
N17 C20 C21 125.3(3)
N17 C20 H20 117.4
C21 C20 H20 117.4
C22 C21 N16 105.8(3)
C22 C21 C20 128.9(3)
N16 C21 C20 125.4(3)
C21 C22 C23 108.7(3)
C21 C22 H22 125.6
C23 C22 H22 125.6
C24 C23 C22 107.1(3)
C24 C23 H23 126.5
C22 C23 H23 126.5
N16 C24 C23 107.6(3)
N16 C24 C25 121.4(3)
C23 C24 C25 130.8(3)
N15 C25 C24 110.8(3)
N15 C25 H25A 109.5
C24 C25 H25A 109.5
N15 C25 H25B 109.5
C24 C25 H25B 109.5
H25A C25 H25B 108.1
N15 C26 H26A 109.5
N15 C26 H26B 109.5
H26A C26 H26B 109.5
N15 C26 H26C 109.5
H26A C26 H26C 109.5
H26B C26 H26C 109.5
N15 C27 C28 111.4(3)
N15 C27 H27A 109.4
C28 C27 H27A 109.4
N15 C27 H27B 109.4
C28 C27 H27B 109.4
H27A C27 H27B 108.0
C29 C28 N14 106.9(3)
C29 C28 C27 132.3(3)
N14 C28 C27 120.6(3)
C28 C29 C30 108.0(3)
C28 C29 H29 126.0
C30 C29 H29 126.0
C31 C30 C29 108.2(3)
C31 C30 H30 125.9
C29 C30 H30 125.9
C30 C31 N14 106.8(3)
C30 C31 C32 128.8(3)
N14 C31 C32 124.3(3)
N13 C32 C31 124.3(3)
N13 C32 H32 117.9
C31 C32 H32 117.9
N13 C33 C34 110.0(2)
N13 C33 H33A 109.7
C34 C33 H33A 109.7
N13 C33 H33B 109.7
C34 C33 H33B 109.7
H33A C33 H33B 108.2
N1 C34 C33 113.6(2)
N1 C34 H34A 108.9
C33 C34 H34A 108.9
N1 C34 H34B 108.9
C33 C34 H34B 108.9
H34A C34 H34B 107.7
N1 C35 C36 113.6(2)
N1 C35 H35A 108.8
C36 C35 H35A 108.8
N1 C35 H35B 108.8
C36 C35 H35B 108.8
H35A C35 H35B 107.7
N12 C36 C35 109.1(2)
N12 C36 H36A 109.9
C35 C36 H36A 109.9
N12 C36 H36B 109.9
C35 C36 H36B 109.9
H36A C36 H36B 108.3
N12 C37 C38 126.2(3)
N12 C37 H37 116.9
C38 C37 H37 116.9
N11 C38 C39 106.5(3)
N11 C38 C37 124.7(3)
C39 C38 C37 128.8(3)
C38 C39 C40 108.1(4)
C38 C39 H39 125.9
C40 C39 H39 125.9
C41 C40 C39 108.3(3)
C41 C40 H40 125.8
C39 C40 H40 125.8
C40 C41 N11 106.9(3)
C40 C41 C42 131.7(3)
N11 C41 C42 121.1(4)
N10 C42 C41 114.0(3)
N10 C42 H42A 108.8
C41 C42 H42A 108.8
N10 C42 H42B 108.8
C41 C42 H42B 108.8
H42A C42 H42B 107.7
N10 C43 H43A 109.5
N10 C43 H43B 109.5
H43A C43 H43B 109.5
N10 C43 H43C 109.5
H43A C43 H43C 109.5
H43B C43 H43C 109.5
N10 C44 C45 111.9(3)
N10 C44 H44A 109.2
C45 C44 H44A 109.2
N10 C44 H44B 109.2
C45 C44 H44B 109.2
H44A C44 H44B 107.9
C46 C45 N9 108.2(4)
C46 C45 C44 132.9(3)
N9 C45 C44 118.7(4)
C45 C46 C47 107.6(3)
C45 C46 H46 126.2
C47 C46 H46 126.2
C48 C47 C46 106.5(4)
C48 C47 H47 126.7
C46 C47 H47 126.7
N9 C48 C47 107.7(3)
N9 C48 C49 122.8(3)
C47 C48 C49 129.5(4)
N8 C49 C48 124.2(3)
N8 C49 H49 117.9
C48 C49 H49 117.9
N8 C50 C51 109.7(2)
N8 C50 H50A 109.7
C51 C50 H50A 109.7
N8 C50 H50B 109.7
C51 C50 H50B 109.7
H50A C50 H50B 108.2
N2 C51 C50 112.2(2)
N2 C51 H51A 109.2
C50 C51 H51A 109.2
N2 C51 H51B 109.2
C50 C51 H51B 109.2
H51A C51 H51B 107.9
C34 N1 C1 110.8(2)
C34 N1 C35 111.7(2)
C1 N1 C35 110.2(2)
C17 N2 C18 112.3(2)
C17 N2 C51 111.2(2)
C18 N2 C51 110.7(2)
C3 N3 C2 117.8(3)
C4 N4 C7 110.7(3)
C4 N4 H1 124(3)
C7 N4 H1 125(3)
C8 N5 C10 116.8(3)
C8 N5 C9 106.4(3)
C10 N5 C9 107.8(3)
C14 N6 C11 109.9(3)
C14 N6 H2 120(3)
C11 N6 H2 130(3)
C15 N7 C16 117.0(3)
C49 N8 C50 117.5(3)
C48 N9 C45 109.9(3)
C48 N9 H4 128(3)
C45 N9 H4 122(3)
C44 N10 C42 120.0(3)
C44 N10 C43 108.6(4)
C42 N10 C43 102.3(4)
C38 N11 C41 110.0(3)
C38 N11 H7 125(3)
C41 N11 H7 124(3)
C37 N12 C36 116.8(3)
C32 N13 C33 117.3(3)
C28 N14 C31 110.0(2)
C28 N14 H8 121(2)
C31 N14 H8 129(2)
C27 N15 C25 115.2(2)
C27 N15 C26 110.5(3)
C25 N15 C26 109.2(3)
C24 N16 C21 110.8(3)
C24 N16 H9 122(3)
C21 N16 H9 127(3)
C20 N17 C19 116.4(3)
H1W O1 H2W 110(4)
H3W O2 H4W 117(5)
H5W O3 H6W 117(6)

loop_
_geom_bond_atom_site_label_1
_geom_bond_atom_site_label_2
_geom_bond_distance
C1 N1 1.465(3)
C1 C2 1.499(4)
C1 H1A 0.9700
C1 H1B 0.9700
C2 N3 1.461(4)
C2 H2A 0.9700
C2 H2B 0.9700
C3 N3 1.256(4)
C3 C4 1.442(4)
C3 H3 0.9300
C4 N4 1.344(4)
C4 C5 1.373(5)
C5 C6 1.389(6)
C5 H5 0.9300
C6 C7 1.340(5)
C6 H6 0.9300
C7 N4 1.358(4)
C7 C8 1.492(5)
C8 N5 1.425(4)
C8 H8A 0.9700
C8 H8B 0.9700
C9 N5 1.498(5)
C9 H9A 0.9600
C9 H9B 0.9600
C9 H9C 0.9600
C10 N5 1.424(4)
C10 C11 1.492(5)
C10 H10A 0.9700
C10 H10B 0.9700
C11 C12 1.375(5)
C11 N6 1.373(4)
C12 C13 1.379(6)
C12 H12 0.9300
C13 C14 1.370(5)
C13 H13 0.9300
C14 N6 1.370(4)
C14 C15 1.430(5)
C15 N7 1.264(4)
C15 H15 0.9300
C16 N7 1.459(4)
C16 C17 1.506(5)
C16 H16A 0.9700
C16 H16B 0.9700
C17 N2 1.461(4)
C17 H17A 0.9700
C17 H17B 0.9700
C18 N2 1.463(4)
C18 C19 1.497(4)
C18 H18A 0.9700
C18 H18B 0.9700
C19 N17 1.456(4)
C19 H19A 0.9700
C19 H19B 0.9700
C20 N17 1.278(4)
C20 C21 1.437(5)
C20 H20 0.9300
C21 C22 1.361(5)
C21 N16 1.361(4)
C22 C23 1.393(6)
C22 H22 0.9300
C23 C24 1.353(5)
C23 H23 0.9300
C24 N16 1.346(4)
C24 C25 1.500(5)
C25 N15 1.439(4)
C25 H25A 0.9700
C25 H25B 0.9700
C26 N15 1.484(4)
C26 H26A 0.9600
C26 H26B 0.9600
C26 H26C 0.9600
C27 N15 1.437(4)
C27 C28 1.482(5)
C27 H27A 0.9700
C27 H27B 0.9700
C28 C29 1.360(4)
C28 N14 1.367(4)
C29 C30 1.399(5)
C29 H29 0.9300
C30 C31 1.358(4)
C30 H30 0.9300
C31 N14 1.370(4)
C31 C32 1.433(4)
C32 N13 1.277(4)
C32 H32 0.9300
C33 N13 1.459(4)
C33 C34 1.500(4)
C33 H33A 0.9700
C33 H33B 0.9700
C34 N1 1.457(3)
C34 H34A 0.9700
C34 H34B 0.9700
C35 N1 1.469(3)
C35 C36 1.499(4)
C35 H35A 0.9700
C35 H35B 0.9700
C36 N12 1.466(3)
C36 H36A 0.9700
C36 H36B 0.9700
C37 N12 1.269(4)
C37 C38 1.434(4)
C37 H37 0.9300
C38 N11 1.363(4)
C38 C39 1.369(5)
C39 C40 1.384(5)
C39 H39 0.9300
C40 C41 1.356(5)
C40 H40 0.9300
C41 N11 1.367(4)
C41 C42 1.472(6)
C42 N10 1.422(5)
C42 H42A 0.9700
C42 H42B 0.9700
C43 N10 1.519(5)
C43 H43A 0.9600
C43 H43B 0.9600
C43 H43C 0.9600
C44 N10 1.396(5)
C44 C45 1.511(6)
C44 H44A 0.9700
C44 H44B 0.9700
C45 C46 1.351(6)
C45 N9 1.363(4)
C46 C47 1.418(6)
C46 H46 0.9300
C47 C48 1.383(5)
C47 H47 0.9300
C48 N9 1.350(5)
C48 C49 1.443(4)
C49 N8 1.267(4)
C49 H49 0.9300
C50 N8 1.447(4)
C50 C51 1.484(4)
C50 H50A 0.9700
C50 H50B 0.9700
C51 N2 1.472(3)
C51 H51A 0.9700
C51 H51B 0.9700
N4 H1 0.798(19)
N6 H2 0.80(2)
N9 H4 0.81(2)
N11 H7 0.804(19)
N14 H8 0.827(19)
N16 H9 0.79(2)
O1 H1W 0.81(2)
O1 H2W 0.80(2)
O2 H3W 0.81(2)
O2 H4W 0.80(2)
O3 H5W 0.80(2)
O3 H6W 0.81(2)

loop_
_geom_hbond_atom_site_label_D
_geom_hbond_atom_site_label_H
_geom_hbond_atom_site_label_A
_geom_hbond_distance_DH
_geom_hbond_distance_HA
_geom_hbond_distance_DA
_geom_hbond_angle_DHA
N4 H1 O2 0.798(19) 2.19(2) 2.961(4) 163(3)
N6 H2 O2 0.80(2) 2.17(2) 2.967(4) 171(4)
N9 H4 O1 0.81(2) 2.21(2) 2.979(4) 158(4)
N11 H7 O1 0.804(19) 2.13(2) 2.893(4) 160(4)
N14 H8 O3 0.827(19) 2.17(2) 2.949(4) 157(3)
N16 H9 O3 0.79(2) 2.17(2) 2.922(4) 159(4)
O1 H1W N8 0.81(2) 2.04(3) 2.812(4) 161(4)
O1 H2W N12 0.80(2) 2.13(3) 2.865(3) 153(4)
O2 H3W N3 0.81(2) 2.11(3) 2.878(4) 160(5)
O2 H4W N7 0.80(2) 2.18(3) 2.937(4) 159(5)
O3 H5W N13 0.80(2) 2.36(6) 2.853(4) 120(6)
O3 H6W N17 0.81(2) 2.10(3) 2.861(4) 156(6)

loop_
_geom_torsion_atom_site_label_1
_geom_torsion_atom_site_label_2
_geom_torsion_atom_site_label_3
_geom_torsion_atom_site_label_4
_geom_torsion
N1 C1 C2 N3 -177.6(2)
N3 C3 C4 N4 -1.8(5)
N3 C3 C4 C5 176.2(4)
N4 C4 C5 C6 1.2(6)
C3 C4 C5 C6 -177.1(4)
C4 C5 C6 C7 -1.7(6)
C5 C6 C7 N4 1.4(5)
C5 C6 C7 C8 -175.4(4)
C6 C7 C8 N5 -156.8(4)
N4 C7 C8 N5 26.8(5)
N5 C10 C11 C12 153.2(4)
N5 C10 C11 N6 -33.1(5)
N6 C11 C12 C13 -0.1(4)
C10 C11 C12 C13 174.3(4)
C11 C12 C13 C14 1.1(5)
C12 C13 C14 N6 -1.6(4)
C12 C13 C14 C15 177.1(3)
C13 C14 C15 N7 -177.1(3)
N6 C14 C15 N7 1.5(5)
N7 C16 C17 N2 176.4(3)
N2 C18 C19 N17 172.8(2)
N17 C20 C21 C22 -179.0(4)
N17 C20 C21 N16 1.2(5)
N16 C21 C22 C23 -0.8(5)
C20 C21 C22 C23 179.4(4)
C21 C22 C23 C24 0.1(5)
C22 C23 C24 N16 0.7(5)
C22 C23 C24 C25 176.2(4)
N16 C24 C25 N15 -31.9(5)
C23 C24 C25 N15 153.1(4)
N15 C27 C28 C29 -155.2(4)
N15 C27 C28 N14 29.3(4)
N14 C28 C29 C30 0.0(4)
C27 C28 C29 C30 -175.9(4)
C28 C29 C30 C31 -0.7(4)
C29 C30 C31 N14 1.1(3)
C29 C30 C31 C32 -177.3(3)
C30 C31 C32 N13 179.6(3)
N14 C31 C32 N13 1.5(4)
N13 C33 C34 N1 -170.9(2)
N1 C35 C36 N12 -169.0(2)
N12 C37 C38 N11 -4.2(5)
N12 C37 C38 C39 177.9(4)
N11 C38 C39 C40 0.0(4)
C37 C38 C39 C40 178.2(3)
C38 C39 C40 C41 -0.2(5)
C39 C40 C41 N11 0.2(5)
C39 C40 C41 C42 -173.4(5)
C40 C41 C42 N10 -162.4(4)
N11 C41 C42 N10 24.7(6)
N10 C44 C45 C46 151.7(4)
N10 C44 C45 N9 -33.3(6)
N9 C45 C46 C47 -1.1(4)
C44 C45 C46 C47 174.3(4)
C45 C46 C47 C48 0.9(4)
C46 C47 C48 N9 -0.3(4)
C46 C47 C48 C49 -179.4(3)
N9 C48 C49 N8 -0.2(5)
C47 C48 C49 N8 178.8(3)
N8 C50 C51 N2 175.7(3)
C33 C34 N1 C1 -71.7(3)
C33 C34 N1 C35 165.1(3)
C2 C1 N1 C34 164.0(2)
C2 C1 N1 C35 -71.9(3)
C36 C35 N1 C34 -66.0(3)
C36 C35 N1 C1 170.5(2)
C16 C17 N2 C18 -164.1(3)
C16 C17 N2 C51 71.3(3)
C19 C18 N2 C17 77.9(3)
C19 C18 N2 C51 -157.1(3)
C50 C51 N2 C17 -151.1(3)
C50 C51 N2 C18 83.4(3)
C4 C3 N3 C2 -177.8(3)
C1 C2 N3 C3 122.9(3)
C5 C4 N4 C7 -0.3(4)
C3 C4 N4 C7 178.1(3)
C6 C7 N4 C4 -0.7(4)
C8 C7 N4 C4 176.5(3)
C7 C8 N5 C10 -157.1(3)
C7 C8 N5 C9 82.6(4)
C11 C10 N5 C8 166.0(3)
C11 C10 N5 C9 -74.4(4)
C13 C14 N6 C11 1.6(4)
C15 C14 N6 C11 -177.3(3)
C12 C11 N6 C14 -0.9(4)
C10 C11 N6 C14 -176.0(3)
C14 C15 N7 C16 179.2(3)
C17 C16 N7 C15 -134.2(3)
C48 C49 N8 C50 -179.6(3)
C51 C50 N8 C49 -128.0(3)
C47 C48 N9 C45 -0.4(4)
C49 C48 N9 C45 178.8(3)
C46 C45 N9 C48 0.9(4)
C44 C45 N9 C48 -175.2(4)
C45 C44 N10 C42 168.9(4)
C45 C44 N10 C43 -74.1(5)
C41 C42 N10 C44 -162.2(4)
C41 C42 N10 C43 77.7(4)
C39 C38 N11 C41 0.1(4)
C37 C38 N11 C41 -178.1(3)
C40 C41 N11 C38 -0.2(4)
C42 C41 N11 C38 174.2(4)
C38 C37 N12 C36 178.9(3)
C35 C36 N12 C37 123.7(3)
C31 C32 N13 C33 -177.9(2)
C34 C33 N13 C32 129.5(3)
C29 C28 N14 C31 0.7(4)
C27 C28 N14 C31 177.2(3)
C30 C31 N14 C28 -1.1(3)
C32 C31 N14 C28 177.4(3)
C28 C27 N15 C25 -162.4(3)
C28 C27 N15 C26 73.3(4)
C24 C25 N15 C27 162.0(3)
C24 C25 N15 C26 -73.0(4)
C23 C24 N16 C21 -1.2(4)
C25 C24 N16 C21 -177.3(3)
C22 C21 N16 C24 1.3(4)
C20 C21 N16 C24 -178.9(3)
C21 C20 N17 C19 179.1(3)
C18 C19 N17 C20 -121.8(3)

loop_
_platon_squeeze_void_nr
_platon_squeeze_void_average_x
_platon_squeeze_void_average_y
_platon_squeeze_void_average_z
_platon_squeeze_void_volume
_platon_squeeze_void_count_electrons
_platon_squeeze_void_content
1 0.000 0.129 0.250 417 68 ' '
2 0.000 0.870 0.750 417 68 ' '
3 0.074 0.427 0.003 19 1 ' '
4 0.074 0.573 0.503 19 1 ' '
5 0.179 0.900 0.134 29 3 ' '
6 0.179 0.100 0.634 29 3 ' '
7 0.244 0.313 0.066 15 1 ' '
8 0.244 0.687 0.566 15 1 ' '
9 0.256 0.813 0.434 15 1 ' '
10 0.256 0.187 0.934 15 1 ' '
11 0.321 0.400 0.366 29 3 ' '
12 0.321 0.600 0.866 29 3 ' '
13 0.500 -0.013 0.250 417 68 ' '
14 0.500 1.013 0.750 417 68 ' '
15 0.426 0.927 0.497 19 1 ' '
16 0.426 0.073 0.997 19 1 ' '
17 0.574 0.927 0.003 19 1 ' '
18 0.574 0.073 0.503 19 1 ' '
19 0.679 0.400 0.134 29 3 ' '
20 0.679 0.600 0.634 29 3 ' '
21 0.744 0.813 0.066 15 1 ' '
22 0.744 0.187 0.566 15 1 ' '
23 0.756 0.313 0.434 15 1 ' '
24 0.756 0.687 0.934 15 1 ' '
25 0.821 0.900 0.366 29 3 ' '
26 0.821 0.100 0.866 29 3 ' '
27 0.926 0.427 0.497 19 1 ' '
28 0.926 0.573 0.997 19 1 ' '
